data_7120718
loop_
_publ_author_name
'Enders, Dieter'
'Liu, Qiang'
'Chen, Xiang-Yu'
'Li, Sun'
'Jafari, Ehsan'
'Raabe, Gerhard'

_publ_section_title
;
 N-Heterocyclic carbene-catalyzed [4+2] annulation of \b-methyl enals and
 cyclic trifluoromethyl ketimines for the asymmetric synthesis of
 dihydroquinazolinone derivatives
;
_journal_name_full 'Chem. Commun.'
_journal_paper_doi 10.1039/C7CC06562K
_journal_year 2017
_chemical_formula_moiety 'C28 H22 Cl1 F3 N2 O4'
_chemical_formula_sum 'C28 H22 Cl F3 N2 O4'
_chemical_formula_weight 542.97
_space_group_IT_number 19
_symmetry_cell_setting orthorhombic
_symmetry_space_group_name_Hall 'P 2ac 2ab'
_symmetry_space_group_name_H-M 'P 21 21 21'
_audit_update_record
;
2017-09-26 deposited with the CCDC.
2017-09-27 downloaded from the CCDC.
;
_cell_angle_alpha 90.00000
_cell_angle_beta 90.00000
_cell_angle_gamma 90.00000
_cell_formula_units_Z 4
_cell_length_a 9.1393(3)
_cell_length_b 11.0094(3)
_cell_length_c 24.6538(7)
_cell_measurement_reflns_used 5877
_cell_measurement_temperature 296
_cell_measurement_theta_max 65.92
_cell_measurement_theta_min 3.59
_cell_volume 2480.62(13)
_computing_data_reduction 'xtal ADDREF SORTRF'
_computing_molecular_graphics xtal
_computing_publication_material 'xtal BONDLA CIFIO'
_computing_structure_refinement 'xtal CRYLSQ'
_computing_structure_solution xtal
_diffrn_ambient_temperature 296
_diffrn_measured_fraction_theta_full 0.98
_diffrn_measured_fraction_theta_max 0.98
_diffrn_measurement_device_type 'Bruker APEX-II CCD'
_diffrn_measurement_method '\f and \w  scans'
_diffrn_radiation_type 'Cu K\a'
_diffrn_radiation_wavelength 1.54178
_diffrn_reflns_av_R_equivalents .032
_diffrn_reflns_av_sigmaI/netI .033
_diffrn_reflns_limit_h_max 10
_diffrn_reflns_limit_h_min -10
_diffrn_reflns_limit_k_max 13
_diffrn_reflns_limit_k_min -13
_diffrn_reflns_limit_l_max 29
_diffrn_reflns_limit_l_min -29
_diffrn_reflns_number 28777
_diffrn_reflns_theta_full 67.41
_diffrn_reflns_theta_max 67.41
_diffrn_reflns_theta_min 3.59
_exptl_absorpt_coefficient_mu 1.907
_exptl_absorpt_correction_T_max 0.7530
_exptl_absorpt_correction_T_min 0.5698
_exptl_absorpt_correction_type multi-scan
_exptl_absorpt_process_details SADABS
_exptl_crystal_colour colourless
_exptl_crystal_density_diffrn 1.454
_exptl_crystal_description irregular
_exptl_crystal_F_000 1120
_exptl_crystal_recrystallization_method 'Re-crystallisation from solvent'
_exptl_crystal_size_max 0.751
_exptl_crystal_size_mid 0.448
_exptl_crystal_size_min 0.152
_refine_diff_density_max .171
_refine_diff_density_min -.219
_refine_ls_abs_structure_details ad
_refine_ls_abs_structure_Flack 0.004(23)
_refine_ls_extinction_coef .00000
_refine_ls_extinction_method none
_refine_ls_goodness_of_fit_all .987
_refine_ls_goodness_of_fit_ref 1.004
_refine_ls_hydrogen_treatment noref
_refine_ls_matrix_type full
_refine_ls_number_constraints 0
_refine_ls_number_parameters 343
_refine_ls_number_reflns 4200
_refine_ls_number_restraints 0
_refine_ls_R_factor_all .042
_refine_ls_R_factor_gt .04
_refine_ls_shift/su_max 0.0005
_refine_ls_structure_factor_coef F
_refine_ls_weighting_details
;
1/[2.95s^2^(F)]
;
_refine_ls_weighting_scheme calc
_refine_ls_wR_factor_all .042
_refine_ls_wR_factor_ref .042
_reflns_d_resolution_high .835
_reflns_d_resolution_low 12.297
_reflns_Friedel_coverage .748
_reflns_limit_h_max 10
_reflns_limit_h_min 0
_reflns_limit_k_max 13
_reflns_limit_k_min 0
_reflns_limit_l_max 29
_reflns_limit_l_min 0
_reflns_number_gt 4200
_reflns_number_total 4371
_reflns_threshold_expression 'I > 2.00 sig(I)'
_cod_data_source_file c7cc06562k2.cif
_cod_data_source_block gr0856
_cod_original_sg_symbol_Hall p_2ac_2ab
_cod_original_sg_symbol_H-M P_21_21_21
_cod_original_formula_sum 'C28 H22 Cl1 F3 N2 O4'
_cod_database_code 7120718

loop_
_symmetry_equiv_pos_as_xyz
+x,+y,+z
1/2-x,-y,1/2+z
1/2+x,1/2-y,-z
-x,1/2+y,1/2-z

loop_
_atom_site_label
_atom_site_fract_x
_atom_site_fract_y
_atom_site_fract_z
_atom_site_U_iso_or_equiv
_atom_site_adp_type
_atom_site_occupancy
Cl .49083(7) .25480(7) .31793(3) .0817(4) Uani 1.00000
C25 .7504(2) .48687(17) .06457(8) .0478(11) Uani 1.00000
C19 .7583(3) .58046(19) .10910(9) .0571(13) Uani 1.00000
C20 .8369(3) .3842(2) .06333(8) .0558(13) Uani 1.00000
C22 .7274(3) .3195(2) -.01994(8) .0566(13) Uani 1.00000
C24 .6522(3) .5046(2) .02260(9) .0586(13) Uani 1.00000
C21 .8253(3) .3001(2) .02171(9) .0584(13) Uani 1.00000
C23 .6413(3) .4224(3) -.01937(10) .0657(15) Uani 1.00000
C26 .8090(5) .1491(3) -.07011(13) .101(2) Uani 1.00000
N2 .8289(2) .54107(15) .15919(7) .0490(9) Uani 1.00000
N1 1.02906(18) .54599(14) .21957(7) .0459(9) Uani 1.00000
C12 .7969(2) .46436(16) .25077(8) .0416(10) Uani 1.00000
C13 .7167(2) .39582(19) .28761(8) .0491(11) Uani 1.00000
C14 .5924(2) .3366(2) .27087(9) .0547(12) Uani 1.00000
C17 .7505(2) .47000(16) .19662(8) .0442(10) Uani 1.00000
C8 1.0117(2) .46974(17) .31424(8) .0463(10) Uani 1.00000
C10 1.1818(3) .53496(19) .22238(10) .0545(12) Uani 1.00000
C6 1.1755(3) .40601(19) .41283(9) .0529(12) Uani 1.00000
C18 .9659(3) .58391(18) .16925(8) .0512(12) Uani 1.00000
C7 1.1710(2) .49907(16) .32081(9) .0490(11) Uani 1.00000
C9 .9338(2) .53350(16) .26739(8) .0416(10) Uani 1.00000
C1 1.2421(3) .3818(2) .46294(10) .0643(14) Uani 1.00000
C11 1.2466(2) .52975(19) .27637(10) .0552(12) Uani 1.00000
C5 1.2389(3) .48053(18) .37476(9) .0547(12) Uani 1.00000
C15 .5449(2) .3420(2) .21799(10) .0580(13) Uani 1.00000
C27 .8887(3) .66227(19) .28626(9) .0511(12) Uani 1.00000
C16 .6250(3) .4086(2) .18102(9) .0563(12) Uani 1.00000
C4 1.3722(3) .5352(3) .38778(12) .0842(19) Uani 1.00000
C28 1.2269(5) .2802(3) .54878(12) .101(2) Uani 1.00000
C2 1.3751(4) .4350(3) .47433(13) .086(2) Uani 1.00000
C3 1.4378(4) .5110(4) .43724(15) .103(2) Uani 1.00000
F3 .82801(17) .72712(10) .24652(5) .0676(8) Uani 1.00000
F1 1.00098(17) .72623(11) .30467(7) .0796(9) Uani 1.00000
F2 .79003(18) .65717(13) .32598(6) .0745(9) Uani 1.00000
O4 .7074(3) .24283(18) -.06289(7) .0843(13) Uani 1.00000
O1 1.1675(2) .30525(18) .49624(7) .0791(12) Uani 1.00000
O2 1.2558(2) .52641(18) .18187(7) .0781(11) Uani 1.00000
O3 1.0310(2) .65038(16) .13864(7) .0737(11) Uani 1.00000
H23 .57598 .43828 -.04893 .08300 Uiso 1.00000
H24 .59026 .57581 .02267 .07300 Uiso 1.00000
H21 .88459 .22758 .02193 .07100 Uiso 1.00000
H20 .90777 .37209 .09178 .06700 Uiso 1.00000
H19a .66107 .60544 .11762 .07300 Uiso 1.00000
H19b .81094 .64903 .09539 .07300 Uiso 1.00000
H16 .59286 .41262 .14394 .07200 Uiso 1.00000
H15 .45965 .29700 .20728 .07100 Uiso 1.00000
H13 .74693 .39063 .32492 .06200 Uiso 1.00000
H6 1.08361 .36918 .40470 .06600 Uiso 1.00000
H2 1.42286 .41643 .50842 .10700 Uiso 1.00000
H3 1.52756 .55360 .44585 .13200 Uiso 1.00000
H4 1.41900 .58839 .36134 .10200 Uiso 1.00000
H11 1.34914 .54869 .28007 .06800 Uiso 1.00000
H8a 1.00281 .38463 .30939 .05700 Uiso 1.00000
H8b .96331 .49220 .34730 .05700 Uiso 1.00000
H28a 1.24824 .19568 .55210 .14600 Uiso 1.00000
H28b 1.15819 .30218 .57626 .14600 Uiso 1.00000
H28c 1.31486 .32519 .55434 .14600 Uiso 1.00000
H26a .76963 .08691 -.09277 .14400 Uiso 1.00000
H26b .83758 .11569 -.03656 .14400 Uiso 1.00000
H26c .89588 .18051 -.08808 .14400 Uiso 1.00000

loop_
_atom_site_aniso_label
_atom_site_aniso_U_11
_atom_site_aniso_U_22
_atom_site_aniso_U_33
_atom_site_aniso_U_12
_atom_site_aniso_U_13
_atom_site_aniso_U_23
Cl .0550(3) .0997(4) .0903(5) -.0208(3) .0044(3) .0313(4)
C25 .0502(12) .0545(10) .0387(10) .0033(9) .0018(9) .0068(8)
C19 .0689(15) .0564(11) .0462(12) .0121(11) -.0032(11) .0010(9)
C20 .0610(14) .0645(13) .0421(12) .0126(10) -.0080(10) -.0018(10)
C22 .0642(15) .0677(13) .0378(11) -.0129(11) .0059(10) -.0004(10)
C24 .0602(15) .0663(13) .0493(12) .0105(10) -.0050(10) .0104(11)
C21 .0674(15) .0591(12) .0488(12) .0111(10) .0022(11) -.0042(10)
C23 .0670(16) .0850(17) .0453(12) .0006(12) -.0127(11) .0047(12)
C26 .157(3) .0765(17) .0694(18) -.006(2) .012(2) -.0257(15)
N2 .0554(11) .0515(8) .0402(9) .0009(8) .0009(8) -.0005(7)
N1 .0426(10) .0495(8) .0457(9) -.0030(7) .0049(7) -.0013(7)
C12 .0385(10) .0434(8) .0430(10) .0029(8) -.0001(8) -.0016(8)
C13 .0422(12) .0573(10) .0477(11) .0002(9) -.0017(9) .0070(9)
C14 .0419(12) .0582(11) .0641(14) -.0003(9) .0030(10) .0077(10)
C17 .0456(11) .0457(9) .0412(10) .0050(8) -.0008(9) -.0034(8)
C8 .0435(11) .0479(9) .0477(11) .0010(8) -.0023(9) -.0010(8)
C10 .0470(12) .0541(10) .0623(13) -.0027(9) .0100(11) -.0083(10)
C6 .0485(12) .0531(11) .0572(13) .0097(10) -.0158(10) -.0119(10)
C18 .0570(14) .0516(10) .0449(11) .0002(9) .0066(10) .0004(9)
C7 .0438(11) .0424(9) .0609(13) .0011(8) -.0070(10) -.0094(9)
C9 .0399(10) .0429(9) .0419(10) .0007(8) .0017(8) -.0029(8)
C1 .0654(16) .0648(13) .0625(14) .0191(12) -.0226(13) -.0214(11)
C11 .0379(11) .0590(11) .0689(14) -.0026(9) -.0005(11) -.0070(10)
C5 .0482(12) .0503(10) .0658(14) .0042(9) -.0145(11) -.0163(10)
C15 .0417(12) .0688(12) .0635(14) -.0094(10) -.0031(10) -.0104(11)
C27 .0516(12) .0485(10) .0533(12) .0043(9) -.0018(10) -.0063(9)
C16 .0483(12) .0721(12) .0485(12) -.0029(10) -.0067(10) -.0060(11)
C4 .0687(18) .0969(18) .087(2) -.0261(15) -.0224(16) -.0136(16)
C28 .137(3) .105(2) .0615(16) .026(2) -.0401(18) -.0068(15)
C2 .078(2) .102(2) .0769(19) .0054(16) -.0379(16) -.0201(17)
C3 .073(2) .132(3) .105(3) -.028(2) -.038(2) -.027(2)
F3 .0839(10) .0503(6) .0685(8) .0196(6) -.0068(7) .0011(6)
F1 .0755(9) .0552(7) .1083(11) -.0005(7) -.0221(9) -.0278(7)
F2 .0858(11) .0750(7) .0627(8) .0177(7) .0187(7) -.0151(7)
O4 .1077(15) .0950(13) .0504(10) -.0124(12) -.0065(9) -.0192(10)
O1 .0908(14) .0915(12) .0550(10) .0074(11) -.0233(9) .0068(9)
O2 .0577(10) .1082(12) .0683(11) .0034(10) .0210(9) -.0105(10)
O3 .0756(12) .0823(10) .0633(10) -.0128(9) .0136(9) .0207(9)

loop_
_atom_type_symbol
_atom_type_oxidation_number
_atom_type_number_in_cell
_atom_type_scat_dispersion_real
_atom_type_scat_dispersion_imag
_atom_type_scat_source
C 0 112 .017 .009 'IT Vol C. Table 6.1.1.4  Table 6.1.1.5'
H 0 88 0 0 'IT Vol C. Table 6.1.1.4  Table 6.1.1.5'
N 0 8 .029 .018 'IT Vol C. Table 6.1.1.4  Table 6.1.1.5'
O 0 16 .047 .032 'IT Vol C. Table 6.1.1.4  Table 6.1.1.5'
Cl 0 4 .348 .702 'IT Vol C. Table 6.1.1.4  Table 6.1.1.5'
F 0 12 .069 .053 'IT Vol C. Table 6.1.1.4  Table 6.1.1.5'

loop_
_geom_angle_atom_site_label_1
_geom_angle_atom_site_label_2
_geom_angle_atom_site_label_3
_geom_angle
C20 C25 C24 118.08(19)
C20 C25 C19 123.3(2)
C24 C25 C19 118.64(19)
H19a C19 H19b 108.6
H19a C19 N2 108.1
H19a C19 C25 108.2
H19b C19 N2 108.1
H19b C19 C25 107.8
N2 C19 C25 115.75(17)
H20 C20 C25 118.8
H20 C20 C21 119.9
C25 C20 C21 121.3(2)
O4 C22 C21 124.6(2)
O4 C22 C23 116.1(2)
C21 C22 C23 119.3(2)
H24 C24 C23 119.4
H24 C24 C25 119.5
C23 C24 C25 121.0(2)
H21 C21 C22 119.8
H21 C21 C20 120.4
C22 C21 C20 119.8(2)
H23 C23 C24 119.7
H23 C23 C22 119.8
C24 C23 C22 120.4(2)
H26b C26 H26a 109.7
H26b C26 H26c 108.2
H26b C26 O4 111.1
H26a C26 H26c 107.2
H26a C26 O4 110.7
H26c C26 O4 109.7
C18 N2 C17 122.83(17)
C18 N2 C19 117.26(17)
C17 N2 C19 119.70(18)
C10 N1 C18 118.01(18)
C10 N1 C9 122.73(17)
C18 N1 C9 118.90(16)
C13 C12 C17 119.13(18)
C13 C12 C9 121.98(18)
C17 C12 C9 118.89(17)
H13 C13 C14 119.8
H13 C13 C12 120.4
C14 C13 C12 119.83(19)
C13 C14 C15 121.7(2)
C13 C14 Cl 119.16(17)
C15 C14 Cl 119.11(17)
C16 C17 C12 119.53(18)
C16 C17 N2 120.75(18)
C12 C17 N2 119.69(18)
H8a C8 H8b 108.82
H8a C8 C7 108.00
H8a C8 C9 108.61
H8b C8 C7 107.45
H8b C8 C9 108.03
C7 C8 C9 115.77(16)
O2 C10 N1 121.5(2)
O2 C10 C11 121.6(2)
N1 C10 C11 116.9(2)
H6 C6 C5 118.8
H6 C6 C1 119.1
C5 C6 C1 122.1(2)
O3 C18 N2 123.3(2)
O3 C18 N1 121.3(2)
N2 C18 N1 115.36(17)
C11 C7 C5 123.6(2)
C11 C7 C8 117.8(2)
C5 C7 C8 118.25(18)
N1 C9 C12 108.52(16)
N1 C9 C8 111.92(15)
N1 C9 C27 108.24(15)
C12 C9 C8 110.91(15)
C12 C9 C27 108.64(16)
C8 C9 C27 108.53(16)
O1 C1 C2 125.7(2)
O1 C1 C6 115.6(2)
C2 C1 C6 118.8(2)
H11 C11 C7 118.6
H11 C11 C10 118.2
C7 C11 C10 123.2(2)
C6 C5 C4 117.9(2)
C6 C5 C7 121.3(2)
C4 C5 C7 120.8(2)
H15 C15 C14 119.6
H15 C15 C16 121.5
C14 C15 C16 118.8(2)
F1 C27 F2 107.15(18)
F1 C27 F3 106.81(17)
F1 C27 C9 112.52(18)
F2 C27 F3 106.35(18)
F2 C27 C9 111.28(17)
F3 C27 C9 112.36(17)
H16 C16 C15 119.4
H16 C16 C17 119.6
C15 C16 C17 121.0(2)
H4 C4 C3 121.0
H4 C4 C5 119.2
C3 C4 C5 119.8(3)
H28c C28 H28a 108.8
H28c C28 H28b 108.7
H28c C28 O1 110.5
H28a C28 H28b 108.7
H28a C28 O1 110.0
H28b C28 O1 110.1
H2 C2 C3 121.4
H2 C2 C1 118.9
C3 C2 C1 119.6(3)
H3 C3 C2 120.4
H3 C3 C4 117.8
C2 C3 C4 121.7(3)
C22 O4 C26 117.8(2)
C1 O1 C28 118.4(2)

loop_
_geom_bond_atom_site_label_1
_geom_bond_atom_site_label_2
_geom_bond_distance
Cl C14 1.738(2)
C25 C20 1.380(3)
C25 C24 1.383(3)
C25 C19 1.507(3)
C19 H19a .954
C19 H19b .957
C19 N2 1.459(3)
C20 H20 .964
C20 C21 1.386(3)
C22 O4 1.366(3)
C22 C21 1.379(3)
C22 C23 1.379(4)
C24 H24 .967
C24 C23 1.378(3)
C21 H21 .965
C23 H23 .958
C26 H26b .942
C26 H26a .954
C26 H26c .973
C26 O4 1.399(4)
N2 C18 1.361(3)
N2 C17 1.406(3)
N1 C10 1.403(3)
N1 C18 1.430(3)
N1 C9 1.472(3)
C12 C13 1.390(3)
C12 C17 1.402(3)
C12 C9 1.521(3)
C13 H13 .962
C13 C14 1.373(3)
C14 C15 1.375(3)
C17 C16 1.385(3)
C8 H8a .9481
C8 H8b .959
C8 C7 1.501(3)
C8 C9 1.527(3)
C10 O2 1.210(3)
C10 C11 1.458(3)
C6 H6 .954
C6 C5 1.374(3)
C6 C1 1.403(3)
C18 O3 1.208(3)
C7 C11 1.338(3)
C7 C5 1.482(3)
C9 C27 1.548(3)
C1 O1 1.360(3)
C1 C2 1.378(4)
C11 H11 .965
C5 C4 1.397(4)
C15 H15 .960
C15 C16 1.380(3)
C27 F1 1.325(3)
C27 F2 1.332(3)
C27 F3 1.333(3)
C16 H16 .961
C4 H4 .975
C4 C3 1.385(5)
C28 H28c .954
C28 H28a .955
C28 H28b .955
C28 O1 1.432(4)
C2 H2 .969
C2 C3 1.365(5)
C3 H3 .968

loop_
_geom_contact_atom_site_label_1
_geom_contact_atom_site_label_2
_geom_contact_distance
_geom_contact_site_symmetry_2
H8a H8b 1.55129 .
H26b H26c 1.55132 .
H28b H28c 1.55132 .
H28a H28c 1.55135 .
H26a H26b 1.55136 .
H26a H26c 1.55137 .
H28a H28b 1.55142 .
H19a H19b 1.55142 .
H2 H28c 1.80682 .
H21 H26b 1.94449 .
O4 H26b 1.948 .
O4 H26a 1.953 .
O4 H26c 1.955 .
O1 H28a 1.9740 .
O1 H28b 1.9750 .
N2 H19a 1.9759 .
N2 H19b 1.9783 .
O1 H28c 1.978 .
C7 H11 1.989 .
C7 H8a 2.008 .
C7 H8b 2.009 .
C5 H6 2.015 .
C25 H19b 2.018 .
C25 H19a 2.020 .
C4 H3 2.026 .
C25 H20 2.029 .
C14 H15 2.030 .
C14 H13 2.031 .
C24 H23 2.032 .
C15 H16 2.032 .
C1 H2 2.032 .
C22 H23 2.034 .
C2 H3 2.034 .
C23 H24 2.036 .
C22 H21 2.038 .
C9 H8a 2.0386 .
C17 H16 2.040 .
C9 H8b 2.040 .
C25 H24 2.042 .
C1 H6 2.044 .
C3 H2 2.045 .
C21 H20 2.045 .
C20 H21 2.050 .
C12 H13 2.052 .
C16 H15 2.052 .
C5 H4 2.057 .
C3 H4 2.063 .
C10 H11 2.094 .
F3 F2 2.133(2) .
F3 F1 2.134(2) .
F1 F2 2.138(2) .
H4 H11 2.14796 .
H6 H8b 2.24635 .
N2 O3 2.262(3) .
O3 H19b 2.2761 .
N1 O2 2.281(2) .
N1 O3 2.303(2) .
H19a H16 2.30566 .
C23 O4 2.329(3) .
H23 H24 2.32922 .
C11 O2 2.332(3) .
C6 O1 2.338(3) .
H13 H8b 2.33783 .
H3 H4 2.33908 .
H16 H15 2.35393 .
H21 H20 2.35418 .
N2 N1 2.359(2) .
H2 H3 2.36140 .
C22 C26 2.367(4) .
C20 C24 2.370(3) .
H13 H8a 2.37059 .
C1 C3 2.371(4) .
C14 C16 2.371(3) .
C6 C4 2.374(4) .
C2 H28c 2.378 .
C21 C23 2.380(4) .
C9 F2 2.381(2) .
C12 C14 2.391(3) .
C9 F1 2.392(2) .
C20 C22 2.393(3) .
C22 C24 2.393(3) .
C6 C2 2.394(4) .
C9 F3 2.397(2) .
C1 C28 2.398(4) .
C13 C15 2.400(3) .
C4 C2 2.402(4) .
C25 C23 2.404(3) .
C5 C3 2.407(4) .
C17 C15 2.407(3) .
C13 C17 2.407(3) .
C19 C18 2.408(3) .
C12 C16 2.408(3) .
C25 C21 2.411(3) .
C18 H19b 2.416 .
N2 C16 2.427(3) .
N2 C12 2.428(3) .
C10 C18 2.429(3) .
N1 C12 2.430(3) .
C17 C18 2.430(3) .
C21 O4 2.430(3) .
C1 H28c 2.431 .
C1 C5 2.431(3) .
C8 C11 2.433(3) .
C2 O1 2.436(4) .
N1 C11 2.438(3) .
N1 C27 2.447(3) .
H24 H19a 2.45061 .
C10 C7 2.461(3) .
F2 H8b 2.4663 .
H6 H8a 2.46903 .
C19 C17 2.478(3) .
O1 H6 2.4851 .
N1 C8 2.486(3) .
C11 C5 2.487(3) .
C19 C24 2.487(3) .
H16 H26c 2.48774 '3 455'
O4 H23 2.488 .
C21 H26b 2.489 .
C6 C7 2.490(3) .
C22 H26b 2.493 .
C12 C27 2.493(3) .
C8 C27 2.496(3) .
C27 H8b 2.497 .
C18 C9 2.500(3) .
C7 C4 2.503(4) .
C12 C8 2.511(3) .
C25 N2 2.512(3) .
C17 C9 2.518(3) .
C10 C9 2.524(3) .
C26 H21 2.524 .
O3 H28c 2.5254 '2 764'
O2 H26a 2.5293 3
C12 H8a 2.530 .
C19 H16 2.537 .
C28 H2 2.539 .
C19 C20 2.542(3) .
C13 C9 2.547(3) .
C8 C5 2.560(3) .
C25 H16 2.563 .
C7 C9 2.565(3) .
C8 H6 2.575 .
O2 H11 2.5785 .
C8 H13 2.585 .
C17 H19a 2.585 .
C24 H19a 2.594 .
N2 H20 2.5966 .
N2 H16 2.6065 .
H19b H6 2.60824 '4 755'
C5 H8b 2.611 .
H23 H21 2.61475 '3 455'
C19 H24 2.627 .
C7 H6 2.638 .
O4 H21 2.650 .
C5 H11 2.651 .
O1 H2 2.653 .
C7 H4 2.665 .
C4 H11 2.668 .
C13 H8a 2.672 .
Cl H19a 2.6750 '4 645'
O2 O3 2.687(3) .
Cl C13 2.689(2) .
Cl C15 2.690(3) .
C16 H19a 2.693 .
H23 H8b 2.69451 '2 664'
C6 H8b 2.696 .
C11 H4 2.700 .
F3 H8a 2.7014 '4 755'
C19 H20 2.704 .
H24 H28a 2.70515 '4 755'
C19 O3 2.708(3) .
C9 H13 2.7209 .
C6 C3 2.729(4) .
N1 C17 2.739(3) .
C18 O2 2.742(3) .
C20 C23 2.744(3) .
C22 H26c 2.745 .
C24 C21 2.752(3) .
C14 C17 2.756(3) .
C13 C16 2.762(3) .
H21 H26c 2.76310 .
C22 H3 2.772 '2 764'
O1 H24 2.773 '2 665'
C1 C4 2.775(4) .
C18 F3 2.775(2) .
Cl H15 2.7818 .
Cl H13 2.7829 .
C12 C15 2.788(3) .
C10 O3 2.789(3) .
C25 C22 2.790(3) .
N1 F3 2.792(2) .
C5 C2 2.798(4) .
C24 H19b 2.802 .
F1 H8b 2.8038 .
C21 H3 2.811 '2 764'
C21 C26 2.812(4) .
H23 H6 2.81564 '2 664'
H24 H19b 2.81639 .
C12 F2 2.819(2) .
C8 F1 2.835(2) .
O3 H6 2.8356 '4 755'
N2 C9 2.836(3) .
C6 H19b 2.839 '4 745'
C8 C10 2.840(3) .
C12 H8b 2.841 .
O1 H19b 2.8461 '4 745'
C28 C2 2.847(5) .
N1 H8a 2.8491 .
C12 C18 2.856(3) .
C11 H8a 2.860 .
N1 C7 2.860(3) .
C19 C16 2.865(3) .
C9 C11 2.867(3) .
C23 H21 2.870 '3 455'
F2 H15 2.8722 '4 655'
C13 C8 2.892(3) .
C5 H8a 2.893 .
C13 H8b 2.893 .
O3 H8a 2.8962 '4 755'
N1 F1 2.899(2) .
C8 F2 2.906(2) .
C12 F3 2.909(2) .
C20 N2 2.928(3) .
C8 C6 2.940(3) .
C24 H28a 2.940 '4 755'
H24 H28b 2.95064 '2 664'
F2 O4 2.953(2) '2 665'
F2 H13 2.9609 .
F3 H15 2.9666 '4 655'
C7 F1 2.971(2) .
N2 F3 2.972(2) .
C11 C4 2.978(4) .
C1 H19b 2.978 '4 745'
C20 H16 3.004 .
C1 H28a 3.006 .
H15 H26c 3.00622 '3 455'
C6 H8a 3.008 .
C6 H23 3.018 '2 665'
C1 H28b 3.027 .
C20 H19b 3.031 .
H15 H4 3.06061 '4 745'
C18 H20 3.061 .
C18 H19a 3.072 .
C21 H26c 3.078 .
Cl H28b 3.0882 '3 456'
H23 H26b 3.08906 '3 455'
C18 C27 3.093(3) .
O4 H20 3.100 '3 455'
H2 H28a 3.10048 .
C13 F2 3.102(3) .
H3 H26c 3.12384 '2 765'
C23 H26b 3.128 '3 455'
F1 H20 3.1291 '4 755'
H28c H26a 3.12993 '4 755'
O4 H21 3.136 '3 455'
H24 H26b 3.14574 '3 455'
C17 H20 3.148 .
C22 H26a 3.151 .
C11 H8b 3.151 .
C23 H3 3.156 '2 764'
H21 H3 3.15702 '2 764'
C10 H8a 3.165 .
C17 F3 3.167(2) .
C22 H21 3.176 '3 455'
H20 H19b 3.17600 .
C2 H26b 3.176 '4 755'
H13 H28a 3.17732 '3 456'
H20 H16 3.18373 .
C24 H26b 3.185 '3 455'
C11 F1 3.194(3) .
H2 H28b 3.19853 .
O2 H15 3.200 '1 655'
C24 H16 3.205 .
C25 C16 3.209(3) .
C20 H19a 3.211 .
H16 H26a 3.21217 '3 455'
C28 O3 3.223(4) '2 765'
C20 H3 3.224 '2 764'
C17 H19b 3.228 .
H28b H26a 3.22912 '4 755'
C14 H11 3.232 '1 455'
C1 H26b 3.234 '4 755'
C4 H6 3.236 .
C14 H16 3.239 .
C24 H20 3.239 .
C26 H16 3.242 3
C20 H24 3.246 .
C21 H23 3.247 .
C1 H3 3.250 .
F2 H26c 3.2510 '2 665'
C2 H6 3.251 .
C23 H21 3.253 .
H19a H28b 3.25389 '2 664'
C6 H4 3.255 .
C16 H26c 3.255 '3 455'
C7 C27 3.258(3) .
H23 H28a 3.25846 '4 755'
C13 H15 3.259 .
H15 H11 3.25951 '4 745'
N1 H8b 3.2601 .
C25 C17 3.261(3) .
C22 H24 3.262 .
C22 H20 3.262 .
C15 H13 3.263 .
C25 H23 3.264 .
C6 H2 3.268 .
C5 H3 3.268 .
O3 H28b 3.2724 '2 764'
C23 H28a 3.274 '4 755'
C15 H11 3.275 '1 455'
C12 H16 3.277 .
C27 H8a 3.280 .
C25 H21 3.280 .
C17 H15 3.280 .
C17 H13 3.282 .
C2 H4 3.282 .
C4 H2 3.282 .
N1 H11 3.2837 .
O4 H3 3.307 '2 764'
H2 H26a 3.30788 '4 755'
F1 H8a 3.3090 '4 755'
O2 H28b 3.3102 '2 764'
C28 H24 3.310 '4 745'
H2 H26b 3.31048 '4 755'
C17 C27 3.311(3) .
O1 H2 3.312 '3 456'
C8 H11 3.313 .
O3 H2 3.3205 '2 764'
H19b H2 3.32193 '2 764'
H6 H28a 3.32246 '3 456'
C13 C27 3.328(3) .
H13 H28b 3.33149 '3 456'
Cl F3 3.3330(16) '4 645'
H20 H26a 3.33792 3
F3 O3 3.351(2) .
C10 F1 3.359(3) .
C18 H8a 3.365 '4 755'
C28 H24 3.366 '2 665'
H24 H6 3.36900 '2 664'
C15 H11 3.371 '4 745'
C20 H2 3.387 '2 764'
O3 H28a 3.3906 '2 764'
H21 H26a 3.39099 .
O1 H24 3.391 '4 745'
C8 F3 3.395(2) '4 745'
C27 H13 3.395 .
C26 O2 3.401(4) '3 455'
H3 H28a 3.40615 '3 556'
C1 H24 3.408 '2 665'
C10 C27 3.409(3) .
H6 H28c 3.41055 '3 456'
C16 H20 3.417 .
C25 C18 3.418(3) .
Cl O2 3.418(2) '4 745'
C7 F3 3.423(2) '4 745'
C15 H4 3.425 '4 745'
C11 F3 3.447(2) '4 745'
H24 H28c 3.44870 '4 755'
N2 C27 3.449(3) .
C15 O2 3.449(3) '1 455'
C14 H11 3.451 '4 745'
H15 H11 3.45231 '1 455'
O3 H13 3.4530 '4 755'
C26 F2 3.454(4) '2 664'
O2 H16 3.4542 '1 655'
O3 H19a 3.456 .
C2 H28a 3.459 .
C25 H2 3.459 '2 764'
O3 H20 3.4626 .
H20 H2 3.46993 '2 764'
C10 F3 3.476(2) '4 745'
H20 H19a 3.47691 .
Cl C19 3.479(2) '4 645'
F2 H23 3.4806 '2 665'
C12 F1 3.486(2) '4 745'
H24 H16 3.48830 .
C15 H26c 3.489 '3 455'
O2 H26c 3.4892 3
H19b H16 3.48997 .
C20 C16 3.499(3) .
F2 H26a 3.4997 '2 665'
C24 H26c 3.500 '3 455'
C19 H6 3.508 '4 755'
C20 C17 3.509(3) .
C27 H15 3.515 '4 655'
H28c H26b 3.51595 '4 755'
C17 F1 3.516(2) '4 745'
C2 H28b 3.519 .
C7 O2 3.525(3) .
C1 H23 3.530 '2 665'
C9 O3 3.538(3) .
C27 H8a 3.541 '4 755'
H16 H26b 3.54249 '3 455'
C24 H3 3.543 '2 764'
C17 O3 3.544(3) .
C28 H26a 3.546 '4 755'
C21 H23 3.548 3
H2 H28a 3.54865 '3 556'
C23 H8b 3.550 '2 664'
C5 H23 3.552 '2 665'
H15 H26a 3.55238 '3 455'
C10 H26a 3.557 3
O1 H26b 3.560 '4 755'
H16 H4 3.57364 '4 745'
H19b H28c 3.57782 '2 764'
N1 F1 3.581(2) '4 745'
F2 H4 3.5822 '1 455'
N2 C10 3.583(3) .
O3 H26a 3.5862 3
H28b H26b 3.58793 '4 755'
C25 H3 3.589 '2 764'
C11 C27 3.590(3) .
F2 H8a 3.5989 .
C23 C26 3.600(4) .
O2 H28c 3.6017 '2 764'
C23 H6 3.605 '2 664'
C24 O4 3.606(3) .
Cl H11 3.6080 '1 455'
C18 H28c 3.611 '2 764'
C20 C18 3.612(3) .
C8 H23 3.612 '2 665'
C16 O2 3.615(3) '1 455'
C2 H26a 3.616 '4 755'
C6 O3 3.618(3) '4 745'
C26 H3 3.619 '2 764'
C9 O2 3.621(3) .
C5 O1 3.622(3) .
Cl H11 3.6229 '4 745'
C25 O3 3.626(3) .
H23 H3 3.62677 '2 764'
N1 F2 3.627(2) .
C11 H15 3.641 '1 655'
C28 H13 3.642 '3 556'
C6 H24 3.643 '2 665'
C3 H28a 3.646 '3 556'
C19 O1 3.651(3) '4 755'
C23 H26c 3.652 '3 455'
C24 O1 3.653(3) '2 664'
C3 O1 3.654(4) .
C21 C3 3.654(4) '2 764'
C26 H2 3.656 '4 745'
C6 C28 3.657(4) .
C18 H6 3.660 '4 755'
C20 O4 3.664(3) 3
Cl C5 3.666(2) '1 455'
C10 H15 3.667 '1 655'
C21 O4 3.668(3) 3
C12 C10 3.670(3) .
C20 O4 3.675(3) .
C19 C6 3.675(3) '4 755'
C18 C16 3.676(3) .
C24 C28 3.678(4) '4 755'
Cl H19b 3.6782 '4 645'
C12 F1 3.682(2) .
C25 H28a 3.682 '4 755'
C3 H6 3.682 .
C6 C11 3.687(3) .
C8 F3 3.692(2) .
N2 C13 3.692(3) .
N2 C15 3.693(3) .
C6 H3 3.695 .
C3 H26b 3.696 '4 755'
Cl C4 3.698(3) '1 455'
C16 H4 3.698 '4 745'
C19 N1 3.699(3) .
C26 H15 3.699 3
C10 H8b 3.701 .
N1 C13 3.701(3) .
C20 H23 3.701 .
C18 F1 3.702(3) .
C24 H21 3.704 '3 455'
C21 H26a 3.706 .
C23 H20 3.707 .
C6 H19a 3.707 '4 745'
C3 H28c 3.712 .
C11 C15 3.712(3) '1 655'
C26 H20 3.713 '3 455'
C24 H21 3.717 .
C1 H24 3.717 '4 745'
C21 H24 3.719 .
C13 H16 3.723 .
C8 O3 3.723(3) '4 745'
C16 H13 3.724 .
C24 O1 3.726(3) '4 755'
C18 C11 3.729(3) .
C17 H8a 3.733 .
C19 C12 3.736(3) .
C22 C3 3.737(4) '2 764'
C26 C2 3.737(5) '4 745'
C15 F3 3.739(3) '4 645'
C1 H19a 3.739 '4 745'
O1 H28c 3.742 '3 456'
C12 H15 3.747 .
C1 H4 3.750 .
C5 H19b 3.751(2) '4 745'
C24 C26 3.752(5) '3 455'
C28 H26b 3.752 '4 755'
C24 N2 3.756(3) .
C17 C8 3.756(3) .
C26 H24 3.756 3
C2 H28a 3.758 '3 556'
C13 H11 3.762 '1 455'
C26 H28c 3.762 '4 745'
F1 H8a 3.7626 .
C19 C1 3.763(3) '4 755'
O1 H23 3.763 '2 665'
C5 H2 3.766 .
C19 C23 3.769(3) .
C7 C3 3.769(4) .
F3 H19a 3.7711 .
C25 H26c 3.772 '3 455'
C3 H26c 3.773 '2 765'
O3 H8b 3.7795 '4 755'
F1 H11 3.7833 .
C24 H28b 3.785 '2 664'
C21 C23 3.788(4) 3
C16 H19b 3.789 .
C7 C1 3.790(3) .
C9 C16 3.793(3) .
F3 H8b 3.7935 .
Cl N2 3.794(2) '4 645'
C28 H2 3.795 '3 456'
F1 O4 3.795(3) '2 665'
C14 C9 3.800(3) .
C19 F3 3.807(3) .
N1 H8a 3.8071 '4 755'
C22 F2 3.811(2) '2 664'
C14 C11 3.812(3) '1 455'
C8 C18 3.812(3) .
C9 H11 3.812 .
C19 C21 3.814(3) .
C17 F2 3.814(2) .
F3 O2 3.816(2) '4 755'
C6 H28c 3.819 .
N1 H19b 3.8253 .
C4 H26c 3.826 '2 765'
F3 H19b 3.8270 .
C28 H6 3.827 '3 556'
C6 H26b 3.827 '4 755'
C19 H2 3.828 '2 764'
C2 O1 3.829(4) '3 556'
C8 C4 3.830(4) .
C15 F2 3.832(3) '4 645'
C16 H11 3.834 '1 455'
C26 H28b 3.835 '4 745'
C23 C26 3.836(5) '3 455'
C12 H19a 3.838 .
N1 F3 3.838(2) '4 745'
C10 C5 3.840(3) .
C23 C6 3.840(3) '2 664'
C10 F1 3.846(3) '4 745'
C18 H26a 3.847 3
C23 H26b 3.847 .
C20 H26b 3.847 .
N1 H20 3.8495 .
C12 C7 3.850(3) .
Cl C17 3.850(2) '4 645'
C28 H19b 3.852 '4 745'
C14 C11 3.865(3) '4 745'
C26 H23 3.865 .
C14 O2 3.866(3) '4 745'
C4 H21 3.866 '4 755'
C27 O3 3.867(3) .
C9 F1 3.867(2) '4 745'
C24 H6 3.876 '2 664'
C5 F1 3.877(3) .
Cl H4 3.8813 '1 455'
C2 H28b 3.882 '3 556'
C25 O1 3.886(3) '4 755'
C9 C5 3.888(3) .
C21 H16 3.890 .
C22 H26b 3.891 '3 455'
C21 H2 3.892 '2 764'
C5 H21 3.893 '4 755'
C7 F2 3.895(3) .
C14 H4 3.895 '1 455'
O1 H19a 3.8955 '4 745'
C20 O3 3.897(3) .
C4 H8b 3.897 .
Cl C11 3.898(2) '1 455'
C13 H4 3.899 '1 455'
N2 F1 3.902(2) '4 745'
C20 C3 3.903(4) '2 764'
C22 C21 3.904(4) '3 455'
C14 H8a 3.905 .
C3 H21 3.909 '2 765'
C10 F3 3.910(3) .
C16 H26a 3.910 '3 455'
C28 H6 3.911 .
C14 C10 3.913(3) '4 745'
C13 F1 3.914(3) '4 745'
C28 O2 3.914(4) '2 765'
C11 H6 3.918 .
C1 H26a 3.919 '4 755'
C13 F3 3.920(2) .
C23 H26c 3.921 .
C3 H21 3.922 '4 755'
C6 H21 3.927 '4 755'
C11 C15 3.933(3) '4 755'
C26 H23 3.936 3
C23 H19a 3.937 .
C10 C15 3.942(3) '1 655'
N2 O2 3.945(3) .
C18 H16 3.946 .
F3 H11 3.9477 '4 755'
Cl C28 3.950(3) '3 456'
O1 H26a 3.9509 '4 755'
Cl C16 3.956(2) '4 645'
Cl H16 3.9573 '4 645'
C15 H19a 3.958 .
C27 O4 3.962(3) '2 665'
C23 F2 3.962(3) '2 664'
C6 H11 3.962 .
C20 C2 3.963(4) '2 764'
C2 H24 3.968 '4 745'
C2 H19b 3.970 '4 745'
Cl C16 3.970(2) .
Cl C7 3.972(2) '1 455'
F2 H3 3.9734 '1 455'
C8 F1 3.974(2) '4 745'
Cl C10 3.974(2) '4 745'
C20 F1 3.976(3) '4 745'
C16 F1 3.980(3) '4 745'
O2 H26b 3.9799 3
C3 H11 3.981 .
O4 H8b 3.981 '2 664'
C26 C1 3.983(4) '4 745'
C7 H23 3.986 '2 665'
Cl C12 3.986(2) .
C13 O3 3.991(3) '4 745'
C24 H2 3.995 '2 764'
C1 H21 3.997 '4 755'
C25 H26b 3.998 '3 455'

loop_
_geom_torsion_atom_site_label_1
_geom_torsion_atom_site_label_2
_geom_torsion_atom_site_label_3
_geom_torsion_atom_site_label_4
_geom_torsion
C20 C25 C19 N2 -17.9(3)
C20 C25 C19 H19a -139.4
C20 C25 C19 H19b 103.3
C24 C25 C19 N2 162.4(2)
C24 C25 C19 H19a 40.9
C24 C25 C19 H19b -76.4
C19 C25 C20 C21 179.6(2)
C19 C25 C20 H20 -1.5
C24 C25 C20 C21 -.7(3)
C24 C25 C20 H20 178.1
C19 C25 C24 C23 179.5(2)
C19 C25 C24 H24 -.5
C20 C25 C24 C23 -.2(3)
C20 C25 C24 H24 179.8
C25 C19 N2 C17 -79.5(2)
C25 C19 N2 C18 105.6(2)
H19a C19 N2 C17 42.0
H19a C19 N2 C18 -132.9
H19b C19 N2 C17 159.43
H19b C19 N2 C18 -15.5
C25 C20 C21 C22 1.1(4)
C25 C20 C21 H21 -178.3
H20 C20 C21 C22 -177.8
H20 C20 C21 H21 2.9
C23 C22 C21 C20 -.4(4)
C23 C22 C21 H21 178.9
O4 C22 C21 C20 179.8(2)
O4 C22 C21 H21 -.8
C21 C22 C23 C24 -.5(4)
C21 C22 C23 H23 177.4
O4 C22 C23 C24 179.3(2)
O4 C22 C23 H23 -2.8
C21 C22 O4 C26 -11.1(4)
C23 C22 O4 C26 169.1(3)
C25 C24 C23 C22 .9(4)
C25 C24 C23 H23 -177.1
H24 C24 C23 C22 -179.2
H24 C24 C23 H23 2.9
H26a C26 O4 C22 161.0
H26b C26 O4 C22 38.7
H26c C26 O4 C22 -80.9
C19 N2 C17 C12 -159.60(18)
C19 N2 C17 C16 18.3(3)
C18 N2 C17 C12 15.0(3)
C18 N2 C17 C16 -167.1(2)
C19 N2 C18 N1 178.14(17)
C19 N2 C18 O3 -1.1(3)
C17 N2 C18 N1 3.4(3)
C17 N2 C18 O3 -175.9(2)
C18 N1 C10 C11 163.42(18)
C18 N1 C10 O2 -18.8(3)
C9 N1 C10 C11 -9.6(3)
C9 N1 C10 O2 168.2(2)
C10 N1 C18 N2 150.37(18)
C10 N1 C18 O3 -30.3(3)
C9 N1 C18 N2 -36.3(2)
C9 N1 C18 O3 143.0(2)
C10 N1 C9 C12 -140.68(17)
C10 N1 C9 C8 -18.0(2)
C10 N1 C9 C27 101.6(2)
C18 N1 C9 C12 46.3(2)
C18 N1 C9 C8 169.06(16)
C18 N1 C9 C27 -71.4(2)
C17 C12 C13 C14 -1.1(3)
C17 C12 C13 H13 179.8
C9 C12 C13 C14 178.94(19)
C9 C12 C13 H13 -.1
C13 C12 C17 N2 178.68(18)
C13 C12 C17 C16 .8(3)
C9 C12 C17 N2 -1.4(3)
C9 C12 C17 C16 -179.31(18)
C13 C12 C9 N1 153.18(18)
C13 C12 C9 C8 29.9(2)
C13 C12 C9 C27 -89.3(2)
C17 C12 C9 N1 -26.7(2)
C17 C12 C9 C8 -150.07(17)
C17 C12 C9 C27 90.7(2)
C12 C13 C14 Cl -178.23(16)
C12 C13 C14 C15 .7(3)
H13 C13 C14 Cl .8
H13 C13 C14 C15 179.7
Cl C14 C15 C16 179.08(18)
Cl C14 C15 H15 -3.5
C13 C14 C15 C16 .2(3)
C13 C14 C15 H15 177.6
N2 C17 C16 C15 -177.8(2)
N2 C17 C16 H16 1.8
C12 C17 C16 C15 .1(3)
C12 C17 C16 H16 179.7
C9 C8 C7 C11 -28.8(3)
C9 C8 C7 C5 157.20(17)
H8a C8 C7 C11 93.1
H8a C8 C7 C5 -80.8
H8b C8 C7 C11 -149.63
H8b C8 C7 C5 36.4
C7 C8 C9 N1 36.7(2)
C7 C8 C9 C12 158.05(16)
C7 C8 C9 C27 -82.7(2)
H8a C8 C9 N1 -84.9
H8a C8 C9 C12 36.4
H8a C8 C9 C27 155.67
H8b C8 C9 N1 157.17
H8b C8 C9 C12 -81.5
H8b C8 C9 C27 37.8
N1 C10 C11 C7 20.5(3)
N1 C10 C11 H11 -160.1
O2 C10 C11 C7 -157.3(2)
O2 C10 C11 H11 22.1
C5 C6 C1 C2 .3(4)
C5 C6 C1 O1 -179.2(2)
H6 C6 C1 C2 179.8
H6 C6 C1 O1 .3
C1 C6 C5 C7 176.3(2)
C1 C6 C5 C4 -1.6(3)
H6 C6 C5 C7 -3.2
H6 C6 C5 C4 179.0
C8 C7 C11 C10 -.5(3)
C8 C7 C11 H11 -179.91
C5 C7 C11 C10 173.12(19)
C5 C7 C11 H11 -6.3
C8 C7 C5 C6 19.6(3)
C8 C7 C5 C4 -162.6(2)
C11 C7 C5 C6 -154.0(2)
C11 C7 C5 C4 23.8(3)
N1 C9 C27 F3 54.3(2)
N1 C9 C27 F1 -66.3(2)
N1 C9 C27 F2 173.48(17)
C12 C9 C27 F3 -63.3(2)
C12 C9 C27 F1 176.09(17)
C12 C9 C27 F2 55.8(2)
C8 C9 C27 F3 176.01(17)
C8 C9 C27 F1 55.4(2)
C8 C9 C27 F2 -64.8(2)
C6 C1 C2 C3 .9(4)
C6 C1 C2 H2 -178.1
O1 C1 C2 C3 -179.6(3)
O1 C1 C2 H2 1.4
C6 C1 O1 C28 -177.8(2)
C2 C1 O1 C28 2.7(4)
C6 C5 C4 C3 1.6(4)
C6 C5 C4 H4 180.0
C7 C5 C4 C3 -176.2(3)
C7 C5 C4 H4 2.1
C14 C15 C16 C17 -.5(3)
C14 C15 C16 H16 179.8
H15 C15 C16 C17 -178.0
H15 C15 C16 H16 2.4
C5 C4 C3 C2 -.5(5)
C5 C4 C3 H3 -176.8
H4 C4 C3 C2 -178.8
H4 C4 C3 H3 4.9
H28a C28 O1 C1 -118.2
H28b C28 O1 C1 122.0
H28c C28 O1 C1 1.9
C1 C2 C3 C4 -.8(5)
C1 C2 C3 H3 175.4
H2 C2 C3 C4 178.1
H2 C2 C3 H3 -5.7
